data_2224505
loop_
_publ_author_name
'He, Long'
'Chen, Lian-Mei'

_publ_section_title
;
 3-(3-Chlorophenyl)-<i>N</i>-phenyloxirane-2-carboxamide
;
_journal_coeditor_code XU2659
_journal_issue 12
_journal_name_full 'Acta Crystallographica Section E'
_journal_page_first o2976
_journal_paper_doi 10.1107/S1600536809045553
_journal_volume 65
_journal_year 2009
_chemical_formula_iupac 'C15 H12 Cl N O2'
_chemical_formula_moiety 'C15 H12 Cl N O2'
_chemical_formula_sum 'C15 H12 Cl N O2'
_chemical_formula_weight 273.71
_chemical_name_systematic
;
3-(3-Chlorophenyl)-<i>N</i>-phenyloxirane-2-carboxamide
;
_space_group_IT_number 4
_symmetry_cell_setting monoclinic
_symmetry_space_group_name_Hall 'P 2yb'
_symmetry_space_group_name_H-M 'P 1 21 1'
_atom_sites_solution_hydrogens geom
_atom_sites_solution_primary direct
_atom_sites_solution_secondary difmap
_audit_creation_method SHELXL-97
_cell_angle_alpha 90.00
_cell_angle_beta 94.472(2)
_cell_angle_gamma 90.00
_cell_formula_units_Z 4
_cell_length_a 5.44800(10)
_cell_length_b 11.1481(2)
_cell_length_c 21.3152(4)
_cell_measurement_reflns_used 12871
_cell_measurement_temperature 295(2)
_cell_measurement_theta_max 69.4095
_cell_measurement_theta_min 2.0723
_cell_volume 1290.63(4)
_computing_cell_refinement 'CrysAlis Pro (Oxford Diffraction, 2009)'
_computing_data_collection 'CrysAlis Pro (Oxford Diffraction, 2009)'
_computing_data_reduction 'CrysAlis Pro (Oxford Diffraction, 2009)'
_computing_molecular_graphics 'ORTEP-3 (Farrugia, 1997)'
_computing_publication_material 'SHELXL97 (Sheldrick, 2008)'
_computing_structure_refinement 'SHELXL97 (Sheldrick, 2008)'
_computing_structure_solution 'SHELXS97 (Sheldrick, 2008)'
_diffrn_ambient_temperature 295(2)
_diffrn_detector_area_resol_mean 15.9149
_diffrn_measured_fraction_theta_full 0.993
_diffrn_measured_fraction_theta_max 0.993
_diffrn_measurement_device_type 'Oxford Diffraction Gemini S Ultra'
_diffrn_measurement_method \w
_diffrn_radiation_monochromator mirror
_diffrn_radiation_source 'Enhance Ultra (Cu) X-ray Source'
_diffrn_radiation_type CuK\a
_diffrn_radiation_wavelength 1.54184
_diffrn_reflns_av_R_equivalents 0.0300
_diffrn_reflns_av_sigmaI/netI 0.0212
_diffrn_reflns_limit_h_max 5
_diffrn_reflns_limit_h_min -6
_diffrn_reflns_limit_k_max 13
_diffrn_reflns_limit_k_min -13
_diffrn_reflns_limit_l_max 25
_diffrn_reflns_limit_l_min -25
_diffrn_reflns_number 19148
_diffrn_reflns_theta_full 69.66
_diffrn_reflns_theta_max 69.66
_diffrn_reflns_theta_min 2.08
_diffrn_standards_number 0
_exptl_absorpt_coefficient_mu 2.596
_exptl_absorpt_correction_T_max 0.5097
_exptl_absorpt_correction_T_min 0.4232
_exptl_absorpt_correction_type multi-scan
_exptl_absorpt_process_details
;
(CrysAlis Pro; Oxford Diffraction, 2009)
;
_exptl_crystal_colour colorless
_exptl_crystal_density_diffrn 1.409
_exptl_crystal_density_method 'not measured'
_exptl_crystal_description block
_exptl_crystal_F_000 568
_exptl_crystal_size_max 0.40
_exptl_crystal_size_mid 0.30
_exptl_crystal_size_min 0.30
_refine_diff_density_max 0.158
_refine_diff_density_min -0.320
_refine_ls_abs_structure_details 'Flack (1983), 2223 Friedel pairs'
_refine_ls_abs_structure_Flack 0.000(9)
_refine_ls_extinction_method none
_refine_ls_goodness_of_fit_ref 1.003
_refine_ls_hydrogen_treatment mixed
_refine_ls_matrix_type full
_refine_ls_number_parameters 351
_refine_ls_number_reflns 4775
_refine_ls_number_restraints 3
_refine_ls_restrained_S_all 1.003
_refine_ls_R_factor_all 0.0302
_refine_ls_R_factor_gt 0.0281
_refine_ls_shift/su_max 0.001
_refine_ls_shift/su_mean 0.000
_refine_ls_structure_factor_coef Fsqd
_refine_ls_weighting_details 'calc w=1/[\s^2^(Fo^2^)+(0.0440P)^2^+0.0893P] where P=(Fo^2^+2Fc^2^)/3'
_refine_ls_weighting_scheme calc
_refine_ls_wR_factor_gt 0.0711
_refine_ls_wR_factor_ref 0.0724
_reflns_number_gt 4453
_reflns_number_total 4775
_reflns_threshold_expression I>2\s(I)
_cod_data_source_file xu2659.cif
_cod_data_source_block I
_cod_original_sg_symbol_H-M 'P 21'
_cod_database_code 2224505
_cod_database_fobs_code 2224505

loop_
_symmetry_equiv_pos_as_xyz
'x, y, z'
'-x, y+1/2, -z'

loop_
_atom_site_type_symbol
_atom_site_label
_atom_site_fract_x
_atom_site_fract_y
_atom_site_fract_z
_atom_site_U_iso_or_equiv
_atom_site_adp_type
_atom_site_calc_flag
_atom_site_refinement_flags
_atom_site_occupancy
_atom_site_disorder_assembly
_atom_site_disorder_group
Cl Cl2 0.94031(10) 0.56442(6) 0.21597(3) 0.07852(18) Uani d . 1 . .
Cl Cl1 0.50893(11) 0.28922(5) 0.71602(3) 0.07628(16) Uani d . 1 . .
N N2 1.1469(2) 0.78718(12) -0.07435(6) 0.0417(3) Uani d D 1 . .
O O4 0.7412(2) 0.80333(12) -0.05625(5) 0.0544(3) Uani d . 1 . .
O O3 1.2753(2) 0.95679(10) 0.01702(6) 0.0532(3) Uani d . 1 . .
O O2 0.7705(2) 0.71550(11) 0.52655(6) 0.0574(3) Uani d . 1 . .
O O1 0.2463(2) 0.56111(12) 0.44875(5) 0.0550(3) Uani d . 1 . .
N N1 0.6527(2) 0.55043(12) 0.43108(6) 0.0451(3) Uani d D 1 . .
C C6 0.5906(3) 0.47577(15) 0.63907(7) 0.0465(4) Uani d . 1 . .
H H6 0.4543 0.5115 0.6550 0.056 Uiso calc R 1 . .
C C20 1.1985(3) 0.78579(15) 0.08902(7) 0.0403(3) Uani d . 1 . .
C C22 1.1318(3) 0.90707(14) 0.06459(7) 0.0445(3) Uani d . 1 . .
H H22 1.0876 0.9645 0.0967 0.053 Uiso calc R 1 . .
C C21 1.0566(3) 0.73574(15) 0.13417(7) 0.0462(4) Uani d . 1 . .
H H21 0.9217 0.7772 0.1474 0.055 Uiso calc R 1 . .
C C25 1.1310(3) 0.69572(13) -0.12107(6) 0.0364(3) Uani d . 1 . .
C C13 0.6367(3) 0.29390(16) 0.28639(7) 0.0467(3) Uani d . 1 . .
H H13 0.6364 0.2383 0.2539 0.056 Uiso calc R 1 . .
C C10 0.6416(3) 0.46247(13) 0.38252(7) 0.0384(3) Uani d . 1 . .
C C24 0.9560(3) 0.83310(14) -0.04600(7) 0.0423(3) Uani d . 1 . .
C C26 0.9306(3) 0.68800(14) -0.16549(6) 0.0406(3) Uani d . 1 . .
H H26 0.8009 0.7420 -0.1645 0.049 Uiso calc R 1 . .
C C2 0.8708(3) 0.30841(17) 0.63764(9) 0.0579(4) Uani d . 1 . .
H H2 0.9211 0.2329 0.6521 0.069 Uiso calc R 1 . .
C C29 1.3159(3) 0.52760(15) -0.16920(8) 0.0473(4) Uani d . 1 . .
H H29 1.4457 0.4737 -0.1706 0.057 Uiso calc R 1 . .
C C5 0.7174(3) 0.53523(15) 0.59396(7) 0.0439(3) Uani d . 1 . .
C C30 1.3245(3) 0.61452(14) -0.12309(7) 0.0430(3) Uani d . 1 . .
H H30 1.4589 0.6189 -0.0935 0.052 Uiso calc R 1 . .
C C16 1.1176(3) 0.62478(16) 0.15900(8) 0.0501(4) Uani d . 1 . .
C C9 0.4602(3) 0.59164(14) 0.46030(7) 0.0433(3) Uani d . 1 . .
C C7 0.6352(3) 0.65669(15) 0.57293(7) 0.0477(4) Uani d . 1 . .
H H7 0.5868 0.7092 0.6067 0.057 Uiso calc R 1 . .
C C8 0.5170(3) 0.68526(15) 0.51004(8) 0.0484(4) Uani d . 1 . .
H H8 0.4025 0.7532 0.5088 0.058 Uiso calc R 1 . .
C C1 0.6677(3) 0.36400(16) 0.65992(8) 0.0509(4) Uani d . 1 . .
C C17 1.3165(3) 0.56100(17) 0.14013(8) 0.0560(4) Uani d . 1 . .
H H17 1.3554 0.4859 0.1571 0.067 Uiso calc R 1 . .
C C14 0.8318(3) 0.29880(17) 0.33223(8) 0.0546(4) Uani d . 1 . .
H H14 0.9620 0.2452 0.3306 0.066 Uiso calc R 1 . .
C C11 0.4450(3) 0.45718(14) 0.33707(7) 0.0446(4) Uani d . 1 . .
H H11 0.3143 0.5105 0.3385 0.053 Uiso calc R 1 . .
C C4 0.9242(3) 0.48034(18) 0.57174(8) 0.0555(4) Uani d . 1 . .
H H4 1.0134 0.5193 0.5423 0.067 Uiso calc R 1 . .
C C27 0.9252(3) 0.59935(16) -0.21130(7) 0.0461(4) Uani d . 1 . .
H H27 0.7906 0.5940 -0.2408 0.055 Uiso calc R 1 . .
C C23 1.0199(3) 0.93147(14) 0.00091(8) 0.0463(4) Uani d . 1 . .
H H23 0.9122 1.0019 -0.0028 0.056 Uiso calc R 1 . .
C C19 1.3997(3) 0.72225(16) 0.07008(7) 0.0485(4) Uani d . 1 . .
H H19 1.4960 0.7548 0.0402 0.058 Uiso calc R 1 . .
C C3 0.9960(4) 0.36815(19) 0.59349(9) 0.0620(5) Uani d . 1 . .
H H3 1.1325 0.3319 0.5779 0.074 Uiso calc R 1 . .
C C18 1.4563(3) 0.61121(17) 0.09554(8) 0.0569(4) Uani d . 1 . .
H H18 1.5909 0.5693 0.0825 0.068 Uiso calc R 1 . .
C C28 1.1165(3) 0.51936(15) -0.21357(7) 0.0465(4) Uani d . 1 . .
H H28 1.1122 0.4604 -0.2445 0.056 Uiso calc R 1 . .
C C15 0.8354(3) 0.38212(16) 0.38009(8) 0.0484(4) Uani d . 1 . .
H H15 0.9669 0.3845 0.4106 0.058 Uiso calc R 1 . .
C C12 0.4439(3) 0.37255(15) 0.28980(7) 0.0465(4) Uani d . 1 . .
H H12 0.3107 0.3687 0.2598 0.056 Uiso calc R 1 . .
H H1 0.804(2) 0.578(2) 0.4432(9) 0.068(6) Uiso d D 1 . .
H H16 1.299(2) 0.8100(17) -0.0620(8) 0.057(5) Uiso d D 1 . .

loop_
_atom_site_aniso_label
_atom_site_aniso_U_11
_atom_site_aniso_U_22
_atom_site_aniso_U_33
_atom_site_aniso_U_12
_atom_site_aniso_U_13
_atom_site_aniso_U_23
Cl2 0.0624(3) 0.0986(4) 0.0746(3) -0.0042(3) 0.0055(2) 0.0396(3)
Cl1 0.0844(4) 0.0729(3) 0.0736(3) 0.0089(3) 0.0196(3) 0.0186(3)
N2 0.0410(7) 0.0456(6) 0.0381(6) -0.0039(6) 0.0015(5) -0.0040(5)
O4 0.0458(7) 0.0632(8) 0.0550(7) -0.0043(6) 0.0089(5) -0.0090(6)
O3 0.0640(8) 0.0475(6) 0.0487(6) -0.0142(5) 0.0080(5) -0.0033(5)
O2 0.0684(8) 0.0541(7) 0.0502(6) -0.0205(6) 0.0078(6) -0.0091(5)
O1 0.0466(6) 0.0663(8) 0.0527(6) -0.0062(6) 0.0083(5) -0.0134(6)
N1 0.0435(7) 0.0504(8) 0.0411(6) -0.0064(6) 0.0025(5) -0.0109(6)
C6 0.0432(8) 0.0540(9) 0.0422(8) 0.0039(7) 0.0029(6) -0.0088(7)
C20 0.0404(8) 0.0451(7) 0.0347(7) -0.0003(7) -0.0013(5) -0.0062(6)
C22 0.0544(9) 0.0407(8) 0.0387(8) -0.0025(7) 0.0059(7) -0.0073(6)
C21 0.0426(9) 0.0527(9) 0.0433(8) 0.0036(7) 0.0033(6) 0.0012(7)
C25 0.0375(7) 0.0392(7) 0.0327(6) -0.0048(6) 0.0043(5) 0.0008(6)
C13 0.0534(9) 0.0470(8) 0.0408(8) -0.0052(8) 0.0096(6) -0.0101(7)
C10 0.0401(8) 0.0411(7) 0.0343(7) -0.0047(6) 0.0047(6) -0.0038(6)
C24 0.0503(9) 0.0402(7) 0.0365(7) -0.0025(7) 0.0041(6) 0.0023(6)
C26 0.0413(8) 0.0456(8) 0.0347(7) 0.0025(6) 0.0010(6) 0.0027(6)
C2 0.0575(10) 0.0558(11) 0.0589(10) 0.0108(9) -0.0044(8) -0.0112(8)
C29 0.0414(8) 0.0453(8) 0.0560(9) 0.0021(7) 0.0097(7) -0.0029(7)
C5 0.0422(8) 0.0523(9) 0.0367(7) -0.0031(7) -0.0004(6) -0.0134(6)
C30 0.0356(8) 0.0489(8) 0.0443(8) -0.0037(6) 0.0013(6) 0.0005(7)
C16 0.0461(9) 0.0588(10) 0.0441(8) -0.0067(7) -0.0045(7) 0.0052(7)
C9 0.0509(9) 0.0428(8) 0.0362(7) -0.0029(7) 0.0031(6) -0.0031(6)
C7 0.0532(9) 0.0488(8) 0.0415(8) -0.0052(7) 0.0065(7) -0.0130(7)
C8 0.0595(10) 0.0426(8) 0.0437(8) -0.0021(7) 0.0071(7) -0.0070(7)
C1 0.0498(9) 0.0571(10) 0.0452(8) -0.0007(7) 0.0001(7) -0.0057(7)
C17 0.0622(10) 0.0495(9) 0.0540(9) 0.0070(8) -0.0099(8) 0.0016(8)
C14 0.0404(8) 0.0599(10) 0.0640(10) 0.0072(8) 0.0066(7) -0.0137(9)
C11 0.0481(9) 0.0469(8) 0.0376(8) 0.0080(7) -0.0030(6) -0.0010(6)
C4 0.0454(9) 0.0731(11) 0.0487(9) -0.0022(8) 0.0086(7) -0.0116(8)
C27 0.0444(9) 0.0590(10) 0.0343(7) -0.0092(7) -0.0006(6) 0.0003(7)
C23 0.0557(9) 0.0383(7) 0.0451(8) 0.0016(7) 0.0057(7) -0.0007(6)
C19 0.0438(9) 0.0607(10) 0.0413(8) 0.0030(7) 0.0042(6) -0.0066(7)
C3 0.0488(10) 0.0725(12) 0.0648(11) 0.0149(9) 0.0050(8) -0.0172(10)
C18 0.0538(10) 0.0642(11) 0.0520(9) 0.0178(8) -0.0001(8) -0.0079(8)
C28 0.0553(10) 0.0442(8) 0.0414(8) -0.0111(7) 0.0119(7) -0.0069(6)
C15 0.0358(8) 0.0588(10) 0.0500(9) -0.0003(7) -0.0013(6) -0.0076(7)
C12 0.0525(10) 0.0515(9) 0.0344(7) 0.0001(7) -0.0043(6) -0.0018(6)

loop_
_atom_type_symbol
_atom_type_description
_atom_type_scat_dispersion_real
_atom_type_scat_dispersion_imag
_atom_type_scat_source
C C 0.0181 0.0091 'International Tables Vol C Tables 4.2.6.8 and 6.1.1.4'
H H 0.0000 0.0000 'International Tables Vol C Tables 4.2.6.8 and 6.1.1.4'
N N 0.0311 0.0180 'International Tables Vol C Tables 4.2.6.8 and 6.1.1.4'
O O 0.0492 0.0322 'International Tables Vol C Tables 4.2.6.8 and 6.1.1.4'
Cl Cl 0.3639 0.7018 'International Tables Vol C Tables 4.2.6.8 and 6.1.1.4'

loop_
_geom_angle_atom_site_label_1
_geom_angle_atom_site_label_2
_geom_angle_atom_site_label_3
_geom_angle_site_symmetry_1
_geom_angle_site_symmetry_3
_geom_angle
_geom_angle_publ_flag
C24 N2 C25 . . 125.48(13) ?
C24 N2 H16 . . 119.6(12) ?
C25 N2 H16 . . 114.7(12) ?
C23 O3 C22 . . 61.51(10) ?
C7 O2 C8 . . 61.78(11) ?
C9 N1 C10 . . 125.66(13) ?
C9 N1 H1 . . 119.0(14) ?
C10 N1 H1 . . 115.4(14) ?
C1 C6 C5 . . 119.83(15) ?
C1 C6 H6 . . 120.1 ?
C5 C6 H6 . . 120.1 ?
C19 C20 C21 . . 119.18(15) ?
C19 C20 C22 . . 122.63(14) ?
C21 C20 C22 . . 118.17(14) ?
O3 C22 C23 . . 59.11(10) ?
O3 C22 C20 . . 117.82(13) ?
C23 C22 C20 . . 124.43(13) ?
O3 C22 H22 . . 114.6 ?
C23 C22 H22 . . 114.6 ?
C20 C22 H22 . . 114.6 ?
C16 C21 C20 . . 119.60(16) ?
C16 C21 H21 . . 120.2 ?
C20 C21 H21 . . 120.2 ?
C26 C25 C30 . . 119.64(13) ?
C26 C25 N2 . . 121.50(13) ?
C30 C25 N2 . . 118.84(13) ?
C12 C13 C14 . . 118.97(15) ?
C12 C13 H13 . . 120.5 ?
C14 C13 H13 . . 120.5 ?
C11 C10 C15 . . 119.60(14) ?
C11 C10 N1 . . 121.55(14) ?
C15 C10 N1 . . 118.84(13) ?
O4 C24 N2 . . 125.52(14) ?
O4 C24 C23 . . 119.07(15) ?
N2 C24 C23 . . 115.39(14) ?
C27 C26 C25 . . 119.72(14) ?
C27 C26 H26 . . 120.1 ?
C25 C26 H26 . . 120.1 ?
C3 C2 C1 . . 118.03(17) ?
C3 C2 H2 . . 121.0 ?
C1 C2 H2 . . 121.0 ?
C30 C29 C28 . . 120.94(15) ?
C30 C29 H29 . . 119.5 ?
C28 C29 H29 . . 119.5 ?
C6 C5 C4 . . 118.79(16) ?
C6 C5 C7 . . 119.21(14) ?
C4 C5 C7 . . 121.95(16) ?
C29 C30 C25 . . 119.69(14) ?
C29 C30 H30 . . 120.2 ?
C25 C30 H30 . . 120.2 ?
C21 C16 C17 . . 121.48(17) ?
C21 C16 Cl2 . . 118.95(14) ?
C17 C16 Cl2 . . 119.56(13) ?
O1 C9 N1 . . 125.40(14) ?
O1 C9 C8 . . 118.47(14) ?
N1 C9 C8 . . 116.11(14) ?
O2 C7 C8 . . 59.18(11) ?
O2 C7 C5 . . 117.74(14) ?
C8 C7 C5 . . 124.83(13) ?
O2 C7 H7 . . 114.5 ?
C8 C7 H7 . . 114.5 ?
C5 C7 H7 . . 114.5 ?
O2 C8 C7 . . 59.04(11) ?
O2 C8 C9 . . 118.44(14) ?
C7 C8 C9 . . 122.83(14) ?
O2 C8 H8 . . 115.0 ?
C7 C8 H8 . . 115.0 ?
C9 C8 H8 . . 115.0 ?
C6 C1 C2 . . 121.74(17) ?
C6 C1 Cl1 . . 119.94(14) ?
C2 C1 Cl1 . . 118.31(14) ?
C16 C17 C18 . . 118.58(17) ?
C16 C17 H17 . . 120.7 ?
C18 C17 H17 . . 120.7 ?
C15 C14 C13 . . 120.88(16) ?
C15 C14 H14 . . 119.6 ?
C13 C14 H14 . . 119.6 ?
C12 C11 C10 . . 119.85(15) ?
C12 C11 H11 . . 120.1 ?
C10 C11 H11 . . 120.1 ?
C3 C4 C5 . . 119.86(18) ?
C3 C4 H4 . . 120.1 ?
C5 C4 H4 . . 120.1 ?
C28 C27 C26 . . 120.77(14) ?
C28 C27 H27 . . 119.6 ?
C26 C27 H27 . . 119.6 ?
O3 C23 C22 . . 59.38(10) ?
O3 C23 C24 . . 118.15(14) ?
C22 C23 C24 . . 122.42(13) ?
O3 C23 H23 . . 115.1 ?
C22 C23 H23 . . 115.1 ?
C24 C23 H23 . . 115.1 ?
C18 C19 C20 . . 120.05(16) ?
C18 C19 H19 . . 120.0 ?
C20 C19 H19 . . 120.0 ?
C2 C3 C4 . . 121.72(17) ?
C2 C3 H3 . . 119.1 ?
C4 C3 H3 . . 119.1 ?
C19 C18 C17 . . 121.11(17) ?
C19 C18 H18 . . 119.4 ?
C17 C18 H18 . . 119.4 ?
C27 C28 C29 . . 119.25(15) ?
C27 C28 H28 . . 120.4 ?
C29 C28 H28 . . 120.4 ?
C14 C15 C10 . . 119.71(14) ?
C14 C15 H15 . . 120.1 ?
C10 C15 H15 . . 120.1 ?
C13 C12 C11 . . 120.99(15) ?
C13 C12 H12 . . 119.5 ?
C11 C12 H12 . . 119.5 ?

loop_
_geom_bond_atom_site_label_1
_geom_bond_atom_site_label_2
_geom_bond_site_symmetry_2
_geom_bond_distance
_geom_bond_publ_flag
Cl2 C16 . 1.7446(18) ?
Cl1 C1 . 1.7419(19) ?
N2 C24 . 1.344(2) ?
N2 C25 . 1.4231(19) ?
N2 H16 . 0.886(9) ?
O4 C24 . 1.2198(19) ?
O3 C23 . 1.435(2) ?
O3 C22 . 1.4388(19) ?
O2 C7 . 1.437(2) ?
O2 C8 . 1.439(2) ?
O1 C9 . 1.220(2) ?
N1 C9 . 1.342(2) ?
N1 C10 . 1.4237(19) ?
N1 H1 . 0.898(9) ?
C6 C1 . 1.378(2) ?
C6 C5 . 1.394(2) ?
C6 H6 . 0.9300 ?
C20 C19 . 1.391(2) ?
C20 C21 . 1.397(2) ?
C20 C22 . 1.484(2) ?
C22 C23 . 1.469(2) ?
C22 H22 . 0.9800 ?
C21 C16 . 1.376(2) ?
C21 H21 . 0.9300 ?
C25 C26 . 1.391(2) ?
C25 C30 . 1.393(2) ?
C13 C12 . 1.374(2) ?
C13 C14 . 1.388(2) ?
C13 H13 . 0.9300 ?
C10 C11 . 1.388(2) ?
C10 C15 . 1.388(2) ?
C24 C23 . 1.506(2) ?
C26 C27 . 1.388(2) ?
C26 H26 . 0.9300 ?
C2 C3 . 1.376(3) ?
C2 C1 . 1.384(2) ?
C2 H2 . 0.9300 ?
C29 C30 . 1.379(2) ?
C29 C28 . 1.387(2) ?
C29 H29 . 0.9300 ?
C5 C4 . 1.397(2) ?
C5 C7 . 1.484(2) ?
C30 H30 . 0.9300 ?
C16 C17 . 1.382(3) ?
C9 C8 . 1.503(2) ?
C7 C8 . 1.476(2) ?
C7 H7 . 0.9800 ?
C8 H8 . 0.9800 ?
C17 C18 . 1.382(3) ?
C17 H17 . 0.9300 ?
C14 C15 . 1.379(2) ?
C14 H14 . 0.9300 ?
C11 C12 . 1.380(2) ?
C11 H11 . 0.9300 ?
C4 C3 . 1.380(3) ?
C4 H4 . 0.9300 ?
C27 C28 . 1.376(3) ?
C27 H27 . 0.9300 ?
C23 H23 . 0.9800 ?
C19 C18 . 1.377(3) ?
C19 H19 . 0.9300 ?
C3 H3 . 0.9300 ?
C18 H18 . 0.9300 ?
C28 H28 . 0.9300 ?
C15 H15 . 0.9300 ?
C12 H12 . 0.9300 ?

loop_
_geom_hbond_atom_site_label_D
_geom_hbond_atom_site_label_H
_geom_hbond_atom_site_label_A
_geom_hbond_site_symmetry_A
_geom_hbond_distance_DH
_geom_hbond_distance_HA
_geom_hbond_distance_DA
_geom_hbond_angle_DHA
N1 H1 O1 1_655 0.899(14) 2.411(11) 3.2287(15) 151.5
N2 H16 O4 1_655 0.887(13) 2.404(11) 3.2357(16) 156.3
C4 H4 O1 1_655 0.93 2.49 3.388(2) 162
C15 H15 O1 1_655 0.93 2.58 3.259(2) 130.2
C19 H19 O4 1_655 0.93 2.59 3.5087(19) 167.7

loop_
_geom_torsion_atom_site_label_1
_geom_torsion_atom_site_label_2
_geom_torsion_atom_site_label_3
_geom_torsion_atom_site_label_4
_geom_torsion_site_symmetry_1
_geom_torsion_site_symmetry_2
_geom_torsion_site_symmetry_3
_geom_torsion_site_symmetry_4
_geom_torsion
_geom_torsion_publ_flag
C23 O3 C22 C20 . . . . 115.43(15) ?
C19 C20 C22 O3 . . . . 3.3(2) ?
C21 C20 C22 O3 . . . . -178.56(13) ?
C19 C20 C22 C23 . . . . 73.3(2) ?
C21 C20 C22 C23 . . . . -108.56(18) ?
C19 C20 C21 C16 . . . . -0.1(2) ?
C22 C20 C21 C16 . . . . -178.28(14) ?
C24 N2 C25 C26 . . . . 35.2(2) ?
C24 N2 C25 C30 . . . . -146.60(14) ?
C9 N1 C10 C11 . . . . 36.7(2) ?
C9 N1 C10 C15 . . . . -144.72(16) ?
C25 N2 C24 O4 . . . . -0.2(2) ?
C25 N2 C24 C23 . . . . -178.62(13) ?
C30 C25 C26 C27 . . . . 0.1(2) ?
N2 C25 C26 C27 . . . . 178.31(14) ?
C1 C6 C5 C4 . . . . -1.2(2) ?
C1 C6 C5 C7 . . . . -178.74(14) ?
C28 C29 C30 C25 . . . . -0.3(2) ?
C26 C25 C30 C29 . . . . 0.2(2) ?
N2 C25 C30 C29 . . . . -178.00(14) ?
C20 C21 C16 C17 . . . . -0.2(2) ?
C20 C21 C16 Cl2 . . . . 179.30(12) ?
C10 N1 C9 O1 . . . . -1.3(3) ?
C10 N1 C9 C8 . . . . -179.71(14) ?
C8 O2 C7 C5 . . . . 115.96(15) ?
C6 C5 C7 O2 . . . . 179.81(14) ?
C4 C5 C7 O2 . . . . 2.4(2) ?
C6 C5 C7 C8 . . . . -110.02(19) ?
C4 C5 C7 C8 . . . . 72.5(2) ?
C7 O2 C8 C9 . . . . -113.21(16) ?
C5 C7 C8 O2 . . . . -104.19(18) ?
O2 C7 C8 C9 . . . . 105.89(18) ?
C5 C7 C8 C9 . . . . 1.7(3) ?
O1 C9 C8 O2 . . . . 175.98(14) ?
N1 C9 C8 O2 . . . . -5.5(2) ?
O1 C9 C8 C7 . . . . 106.3(2) ?
N1 C9 C8 C7 . . . . -75.2(2) ?
C5 C6 C1 C2 . . . . 0.5(2) ?
C5 C6 C1 Cl1 . . . . -179.73(12) ?
C3 C2 C1 C6 . . . . 0.0(3) ?
C3 C2 C1 Cl1 . . . . -179.76(14) ?
C21 C16 C17 C18 . . . . 0.4(2) ?
Cl2 C16 C17 C18 . . . . -179.17(13) ?
C12 C13 C14 C15 . . . . -0.9(3) ?
C15 C10 C11 C12 . . . . -0.2(2) ?
N1 C10 C11 C12 . . . . 178.34(15) ?
C6 C5 C4 C3 . . . . 1.4(2) ?
C7 C5 C4 C3 . . . . 178.88(15) ?
C25 C26 C27 C28 . . . . -0.4(2) ?
C22 O3 C23 C24 . . . . -112.95(15) ?
C20 C22 C23 O3 . . . . -104.43(17) ?
O3 C22 C23 C24 . . . . 105.87(17) ?
C20 C22 C23 C24 . . . . 1.4(3) ?
O4 C24 C23 O3 . . . . 173.79(14) ?
N2 C24 C23 O3 . . . . -7.7(2) ?
O4 C24 C23 C22 . . . . 103.94(19) ?
N2 C24 C23 C22 . . . . -77.5(2) ?
C21 C20 C19 C18 . . . . 0.3(2) ?
C22 C20 C19 C18 . . . . 178.39(14) ?
C1 C2 C3 C4 . . . . 0.2(3) ?
C5 C4 C3 C2 . . . . -0.9(3) ?
C20 C19 C18 C17 . . . . -0.2(3) ?
C16 C17 C18 C19 . . . . -0.2(3) ?
C26 C27 C28 C29 . . . . 0.4(2) ?
C30 C29 C28 C27 . . . . 0.0(2) ?
C13 C14 C15 C10 . . . . -0.1(3) ?
C11 C10 C15 C14 . . . . 0.7(2) ?
N1 C10 C15 C14 . . . . -177.90(16) ?
C14 C13 C12 C11 . . . . 1.4(3) ?
C10 C11 C12 C13 . . . . -0.9(3) ?
